data_4301233
loop_
_publ_author_name
'Ramaswamy Murugavel'
'Nayanmoni Gogoi'
'Rodolphe Cl\'erac'

_publ_contact_author_address
;
Department of Chemistry
Indian Institute of Technology Bombay
Powai
Mumbai
Maharastra
400076
INDIA
;
_publ_contact_author_email RMV@CHEM.IITB.AC.IN
_publ_contact_author_name 'Ramaswamy Murugavel'
_publ_section_title
;
Tetra- and Decanuclear Iron(III) Phosphonates: Observance of a Rare P-C
Bond Cleavage in a Homogeneous Medium
;
_journal_name_full 'Inorganic Chemistry'
_journal_page_first 646
_journal_page_last 651
_journal_paper_doi 10.1021/ic8017562
_journal_volume 48
_journal_year 2009
_chemical_formula_moiety 'C65.5 H74.5 Cl1 Fe4 N6.5 O16 P3'
_chemical_formula_sum 'C65.5 H74.5 Cl Fe4 N6.5 O16 P3'
_chemical_formula_weight 1560.58
_chemical_name_systematic
;
 ?
;
_space_group_IT_number 14
_symmetry_cell_setting monoclinic
_symmetry_space_group_name_Hall '-P 2yn'
_symmetry_space_group_name_H-M 'P 1 21/n 1'
_atom_sites_solution_hydrogens geom
_atom_sites_solution_primary direct
_atom_sites_solution_secondary difmap
_audit_creation_method SHELXL-97
_cell_angle_alpha 90.00
_cell_angle_beta 91.594(2)
_cell_angle_gamma 90.00
_cell_formula_units_Z 4
_cell_length_a 14.7362(4)
_cell_length_b 25.4076(6)
_cell_length_c 20.3945(5)
_cell_measurement_reflns_used 20374
_cell_measurement_temperature 293(2)
_cell_measurement_theta_max 32.6620
_cell_measurement_theta_min 3.0197
_cell_volume 7633.0(3)
_computing_cell_refinement
;
CrysAlis RED, Oxford Diffraction Ltd.,
Version 1.171.32.4 (release 27-04-2006 CrysAlis171 .NET)
(compiled Apr 27 2007,17:53:11)
;
_computing_data_collection
;
CrysAlis CCD, Oxford Diffraction Ltd.,
Version 1.171.32.4 (release 27-04-2006 CrysAlis171 .NET)
(compiled Apr 27 2007,17:53:11)
;
_computing_data_reduction
;
CrysAlis RED, Oxford Diffraction Ltd.,
Version 1.171.32.4 (release 27-04-2006 CrysAlis171 .NET)
(compiled Apr 27 2007,17:53:11)
;
_computing_molecular_graphics 'Ortep-3 for Windows (Farrugia, 1997)'
_computing_publication_material 'WinGX publication routines (Farrugia, 1999)'
_computing_structure_refinement 'SHELXL-97 (Sheldrick, 1997)'
_computing_structure_solution 'SHELXS-86 (Sheldrick, 1986)'
_diffrn_ambient_temperature 293(2)
_diffrn_detector_area_resol_mean 15.9948
_diffrn_measured_fraction_theta_full 0.997
_diffrn_measured_fraction_theta_max 0.997
_diffrn_measurement_details
;
  1 omega  -51.00    2.00   1.0000   30.0000
omega____ theta____ kappa____ phi______ omega'___ theta'___ frames
    -      -29.1908  -75.0000  240.0000    0.0000    0.0000 53

  2 omega  -51.00    2.00   1.0000   30.0000
omega____ theta____ kappa____ phi______ omega'___ theta'___ frames
    -      -29.1908  -75.0000    0.0000    0.0000    0.0000 53

  3 omega -100.00  -47.00   1.0000   30.0000
omega____ theta____ kappa____ phi______ omega'___ theta'___ frames
    -      -29.1908  -75.0000    0.0000    0.0000    0.0000 53

  4 phi    118.00  180.00   1.0000   30.0000
omega____ theta____ kappa____ phi______ omega'___ theta'___ frames
 -40.0000  -29.1908    0.0000     -        0.0000    0.0000 62

  5 omega  -52.00   -7.00   1.0000   30.0000
omega____ theta____ kappa____ phi______ omega'___ theta'___ frames
    -      -29.1908   75.0000  120.0000    0.0000    0.0000 45

  6 omega  -42.00  -14.00   1.0000   30.0000
omega____ theta____ kappa____ phi______ omega'___ theta'___ frames
    -       29.6596  -45.0000    0.0000    0.0000    0.0000 28

  7 omega    9.00   61.00   1.0000   30.0000
omega____ theta____ kappa____ phi______ omega'___ theta'___ frames
    -       29.6596  -75.0000  120.0000    0.0000    0.0000 52

  8 omega  -43.00    8.00   1.0000   30.0000
omega____ theta____ kappa____ phi______ omega'___ theta'___ frames
    -       29.6596  -45.0000  120.0000    0.0000    0.0000 51

  9 omega    2.00   44.00   1.0000   30.0000
omega____ theta____ kappa____ phi______ omega'___ theta'___ frames
    -       29.6596   45.0000    0.0000    0.0000    0.0000 42

 10 omega  -30.00   -2.00   1.0000   30.0000
omega____ theta____ kappa____ phi______ omega'___ theta'___ frames
    -       29.6596  130.0000  236.0000    0.0000    0.0000 28

 11 omega  -43.00   10.00   1.0000   30.0000
omega____ theta____ kappa____ phi______ omega'___ theta'___ frames
    -       29.6596  -75.0000  120.0000    0.0000    0.0000 53

 12 omega   51.00  101.00   1.0000   30.0000
omega____ theta____ kappa____ phi______ omega'___ theta'___ frames
    -       29.6596   45.0000  240.0000    0.0000    0.0000 50

 13 omega   63.00   91.00   1.0000   30.0000
omega____ theta____ kappa____ phi______ omega'___ theta'___ frames
    -       29.6596   75.0000  240.0000    0.0000    0.0000 28

 14 omega    8.00   57.00   1.0000   30.0000
omega____ theta____ kappa____ phi______ omega'___ theta'___ frames
    -       29.6596  -45.0000  120.0000    0.0000    0.0000 49

;
_diffrn_measurement_device_type 'OXFORD DIFFRACTIOM X CALIBUR-S'
_diffrn_measurement_method 'omega(w)-q scan'
_diffrn_orient_matrix_UB_11 -0.0110120310
_diffrn_orient_matrix_UB_12 -0.0221602510
_diffrn_orient_matrix_UB_13 -0.0200243095
_diffrn_orient_matrix_UB_21 0.0154884557
_diffrn_orient_matrix_UB_22 -0.0170560270
_diffrn_orient_matrix_UB_23 0.0256041575
_diffrn_orient_matrix_UB_31 -0.0444202488
_diffrn_orient_matrix_UB_32 -0.0004643725
_diffrn_orient_matrix_UB_33 0.0128427880
_diffrn_radiation_monochromator graphite
_diffrn_radiation_source 'Enhance (Mo) X-ray Source'
_diffrn_radiation_type MoK\a
_diffrn_radiation_wavelength 0.71073
_diffrn_reflns_av_R_equivalents 0.0611
_diffrn_reflns_av_sigmaI/netI 0.0528
_diffrn_reflns_limit_h_max 17
_diffrn_reflns_limit_h_min -16
_diffrn_reflns_limit_k_max 29
_diffrn_reflns_limit_k_min -30
_diffrn_reflns_limit_l_max 24
_diffrn_reflns_limit_l_min -15
_diffrn_reflns_number 68075
_diffrn_reflns_theta_full 25.00
_diffrn_reflns_theta_max 25.00
_diffrn_reflns_theta_min 3.02
_exptl_absorpt_coefficient_mu 0.907
_exptl_absorpt_correction_T_max 1.00000
_exptl_absorpt_correction_T_min 0.89468
_exptl_absorpt_correction_type multi-scan
_exptl_absorpt_process_details
;
CrysAlis RED, Oxford Diffraction Ltd.,
Version 1.171.32.4 (release 27-04-2006 CrysAlis171 .NET)
(compiled Apr 27 2007,17:53:11)
Empirical absorption correction using spherical harmonics,
 implemented in SCALE3 ABSPACK scaling algorithm.
;
_exptl_crystal_colour yellow
_exptl_crystal_density_diffrn 1.358
_exptl_crystal_density_method 'not measured'
_exptl_crystal_description prism
_exptl_crystal_F_000 3228
_exptl_crystal_size_max 0.32
_exptl_crystal_size_mid 0.25
_exptl_crystal_size_min 0.22
_refine_diff_density_max 2.069
_refine_diff_density_min -2.154
_refine_diff_density_rms 0.134
_refine_ls_extinction_method none
_refine_ls_goodness_of_fit_ref 1.051
_refine_ls_hydrogen_treatment mixed
_refine_ls_matrix_type full
_refine_ls_number_parameters 826
_refine_ls_number_reflns 13412
_refine_ls_number_restraints 0
_refine_ls_restrained_S_all 1.051
_refine_ls_R_factor_all 0.1452
_refine_ls_R_factor_gt 0.0982
_refine_ls_shift/su_max 0.000
_refine_ls_shift/su_mean 0.000
_refine_ls_structure_factor_coef Fsqd
_refine_ls_weighting_details 'calc w=1/[\s^2^(Fo^2^)+(0.1017P)^2^+61.9267P] where P=(Fo^2^+2Fc^2^)/3'
_refine_ls_weighting_scheme calc
_refine_ls_wR_factor_gt 0.2330
_refine_ls_wR_factor_ref 0.2668
_reflns_number_gt 8838
_reflns_number_total 13412
_reflns_threshold_expression >2sigma(I)
_cod_data_source_file ic8017562_si_001_2.cif
_cod_data_source_block newrm175relabeled
_cod_original_formula_sum 'C65.50 H74.50 Cl Fe4 N6.50 O16 P3'
_cod_database_code 4301233

loop_
_symmetry_equiv_pos_as_xyz
'x, y, z'
'-x+1/2, y+1/2, -z+1/2'
'-x, -y, -z'
'x-1/2, -y-1/2, z-1/2'

loop_
_atom_site_label
_atom_site_type_symbol
_atom_site_fract_x
_atom_site_fract_y
_atom_site_fract_z
_atom_site_U_iso_or_equiv
_atom_site_adp_type
_atom_site_occupancy
_atom_site_symmetry_multiplicity
_atom_site_calc_flag
_atom_site_refinement_flags
_atom_site_disorder_assembly
_atom_site_disorder_group
C1 C 0.2638(5) 0.1034(3) 0.4314(3) 0.0377(17) Uani 1 1 d . . .
C2 C 0.3625(5) 0.0870(3) 0.4418(4) 0.045(2) Uani 1 1 d . . .
H2A H 0.3676 0.0635 0.4785 0.068 Uiso 1 1 calc R . .
H2B H 0.3991 0.1177 0.4503 0.068 Uiso 1 1 calc R . .
H2C H 0.3831 0.0697 0.4031 0.068 Uiso 1 1 calc R . .
C3 C 0.2530(6) 0.1410(4) 0.3729(4) 0.054(2) Uani 1 1 d . . .
H3A H 0.1902 0.1507 0.3672 0.081 Uiso 1 1 calc R . .
H3B H 0.2731 0.1239 0.3340 0.081 Uiso 1 1 calc R . .
H3C H 0.2887 0.1720 0.3810 0.081 Uiso 1 1 calc R . .
C4 C 0.2031(5) 0.0549(3) 0.4201(4) 0.0424(19) Uani 1 1 d . . .
H4A H 0.1412 0.0660 0.4136 0.064 Uiso 1 1 calc R . .
H4B H 0.2079 0.0322 0.4576 0.064 Uiso 1 1 calc R . .
H4C H 0.2224 0.0363 0.3819 0.064 Uiso 1 1 calc R . .
C5 C 0.4547(5) 0.1421(3) 0.6173(4) 0.0367(17) Uani 1 1 d . . .
C6 C 0.5486(5) 0.1250(3) 0.6032(4) 0.0421(19) Uani 1 1 d . . .
C7 C 0.6204(6) 0.1599(4) 0.6038(5) 0.055(2) Uani 1 1 d . . .
H7 H 0.6098 0.1949 0.6145 0.066 Uiso 1 1 calc R . .
C8 C 0.7069(6) 0.1447(4) 0.5890(5) 0.064(3) Uani 1 1 d . . .
H8 H 0.7548 0.1685 0.5927 0.076 Uiso 1 1 calc R . .
C9 C 0.7216(8) 0.0955(5) 0.5693(6) 0.081(3) Uani 1 1 d . . .
H9 H 0.7801 0.0850 0.5595 0.097 Uiso 1 1 calc R . .
C10 C 0.6519(9) 0.0604(5) 0.5633(9) 0.112(5) Uani 1 1 d . . .
H10 H 0.6622 0.0267 0.5473 0.135 Uiso 1 1 calc R . .
C11 C 0.5633(7) 0.0756(4) 0.5816(7) 0.079(4) Uani 1 1 d . . .
H11 H 0.5157 0.0516 0.5788 0.095 Uiso 1 1 calc R . .
C12 C 0.2351(7) -0.0027(3) 0.7096(4) 0.052(2) Uani 1 1 d . . .
H12 H 0.2041 0.0165 0.7407 0.062 Uiso 1 1 calc R . .
C13 C 0.2374(7) -0.0568(4) 0.7144(5) 0.067(3) Uani 1 1 d . . .
H13 H 0.2075 -0.0738 0.7479 0.080 Uiso 1 1 calc R . .
C14 C 0.2836(9) -0.0851(4) 0.6699(6) 0.086(4) Uani 1 1 d . . .
H14 H 0.2882 -0.1215 0.6734 0.103 Uiso 1 1 calc R . .
C15 C 0.3228(10) -0.0594(4) 0.6205(7) 0.097(4) Uani 1 1 d . . .
H15 H 0.3535 -0.0781 0.5888 0.117 Uiso 1 1 calc R . .
C16 C 0.3171(8) -0.0043(4) 0.6169(5) 0.070(3) Uani 1 1 d . . .
H16 H 0.3430 0.0132 0.5820 0.084 Uiso 1 1 calc R . .
C17 C 0.3601(5) 0.2919(3) 0.7137(4) 0.0344(17) Uani 1 1 d . . .
C18 C 0.4182(5) 0.3352(3) 0.7402(4) 0.0411(19) Uani 1 1 d . . .
C19 C 0.4351(6) 0.3406(3) 0.8071(4) 0.047(2) Uani 1 1 d . . .
H19 H 0.4065 0.3183 0.8362 0.056 Uiso 1 1 calc R . .
C20 C 0.4935(6) 0.3787(4) 0.8305(5) 0.059(2) Uani 1 1 d . . .
H20 H 0.5076 0.3810 0.8752 0.071 Uiso 1 1 calc R . .
C21 C 0.5309(6) 0.4131(4) 0.7876(5) 0.063(3) Uani 1 1 d . . .
H21 H 0.5690 0.4397 0.8035 0.075 Uiso 1 1 calc R . .
C22 C 0.5133(7) 0.4093(4) 0.7212(5) 0.061(3) Uani 1 1 d . . .
H22 H 0.5393 0.4330 0.6925 0.074 Uiso 1 1 calc R . .
C23 C 0.4568(6) 0.3701(3) 0.6975(4) 0.048(2) Uani 1 1 d . . .
H23 H 0.4449 0.3671 0.6527 0.058 Uiso 1 1 calc R . .
C24 C 0.4891(6) 0.2877(4) 0.5384(4) 0.051(2) Uani 1 1 d . . .
H24 H 0.5141 0.2759 0.5780 0.062 Uiso 1 1 calc R . .
C25 C 0.5428(8) 0.3169(4) 0.4997(5) 0.069(3) Uani 1 1 d . . .
H25 H 0.6023 0.3247 0.5126 0.082 Uiso 1 1 calc R . .
C26 C 0.5082(11) 0.3341(6) 0.4429(7) 0.110(5) Uani 1 1 d . . .
H26 H 0.5435 0.3537 0.4147 0.132 Uiso 1 1 calc R . .
C27 C 0.4200(11) 0.3227(6) 0.4265(7) 0.112(5) Uani 1 1 d . . .
H27 H 0.3941 0.3353 0.3875 0.134 Uiso 1 1 calc R . .
C28 C 0.3692(8) 0.2921(5) 0.4686(5) 0.077(3) Uani 1 1 d . . .
H28 H 0.3094 0.2839 0.4570 0.093 Uiso 1 1 calc R . .
C29 C 0.1121(8) 0.3555(5) 0.5872(5) 0.073(3) Uani 1 1 d . . .
C30 C 0.1955(10) 0.3846(4) 0.6126(7) 0.101(4) Uani 1 1 d . . .
H30A H 0.2052 0.3771 0.6584 0.152 Uiso 1 1 calc R . .
H30B H 0.1869 0.4218 0.6067 0.152 Uiso 1 1 calc R . .
H30C H 0.2474 0.3734 0.5889 0.152 Uiso 1 1 calc R . .
C31 C 0.0268(10) 0.3713(5) 0.6255(7) 0.106(5) Uani 1 1 d . . .
H31A H -0.0250 0.3523 0.6084 0.159 Uiso 1 1 calc R . .
H31B H 0.0162 0.4084 0.6205 0.159 Uiso 1 1 calc R . .
H31C H 0.0362 0.3631 0.6711 0.159 Uiso 1 1 calc R . .
C32 C 0.0946(10) 0.3662(5) 0.5135(6) 0.103(5) Uani 1 1 d . . .
H32A H 0.0415 0.3473 0.4986 0.154 Uiso 1 1 calc R . .
H32B H 0.1460 0.3548 0.4894 0.154 Uiso 1 1 calc R . .
H32C H 0.0854 0.4032 0.5067 0.154 Uiso 1 1 calc R . .
C33 C 0.1896(6) 0.2693(3) 0.8701(4) 0.0395(18) Uani 1 1 d . . .
H33 H 0.2490 0.2570 0.8727 0.047 Uiso 1 1 calc R . .
C34 C 0.1541(6) 0.2932(4) 0.9248(4) 0.053(2) Uani 1 1 d . . .
H34 H 0.1890 0.2971 0.9632 0.064 Uiso 1 1 calc R . .
C35 C 0.0669(7) 0.3109(4) 0.9209(4) 0.058(2) Uani 1 1 d . . .
H35 H 0.0405 0.3260 0.9573 0.069 Uiso 1 1 calc R . .
C36 C 0.0182(6) 0.3063(4) 0.8626(5) 0.063(3) Uani 1 1 d . . .
H36 H -0.0405 0.3195 0.8585 0.076 Uiso 1 1 calc R . .
C37 C 0.0579(6) 0.2815(3) 0.8099(4) 0.048(2) Uani 1 1 d . . .
H37 H 0.0245 0.2776 0.7708 0.058 Uiso 1 1 calc R . .
C38 C -0.0308(7) 0.1013(5) 0.7244(8) 0.084(4) Uani 1 1 d . . .
C39 C -0.1092(7) 0.1410(6) 0.7347(9) 0.121(6) Uani 1 1 d . . .
H39A H -0.1319 0.1533 0.6929 0.182 Uiso 1 1 calc R . .
H39B H -0.0871 0.1702 0.7602 0.182 Uiso 1 1 calc R . .
H39C H -0.1572 0.1239 0.7574 0.182 Uiso 1 1 calc R . .
C40 C 0.0065(9) 0.0795(5) 0.7891(8) 0.104(5) Uani 1 1 d . . .
H40A H 0.0271 0.1081 0.8166 0.156 Uiso 1 1 calc R . .
H40B H 0.0564 0.0564 0.7810 0.156 Uiso 1 1 calc R . .
H40C H -0.0404 0.0605 0.8106 0.156 Uiso 1 1 calc R . .
C41 C -0.0653(8) 0.0554(5) 0.6797(9) 0.124(7) Uani 1 1 d . . .
H41A H -0.0892 0.0695 0.6390 0.187 Uiso 1 1 calc R . .
H41B H -0.1121 0.0365 0.7014 0.187 Uiso 1 1 calc R . .
H41C H -0.0158 0.0321 0.6710 0.187 Uiso 1 1 calc R . .
C42 C 0.2876(5) 0.1291(3) 0.8002(4) 0.0370(17) Uani 1 1 d . . .
C43 C 0.3137(6) 0.1050(3) 0.8651(4) 0.0427(19) Uani 1 1 d . . .
C44 C 0.2865(7) 0.1276(4) 0.9226(4) 0.061(3) Uani 1 1 d . . .
H44 H 0.2516 0.1581 0.9214 0.073 Uiso 1 1 calc R . .
C45 C 0.3114(9) 0.1046(5) 0.9829(5) 0.078(3) Uani 1 1 d . . .
H45 H 0.2926 0.1197 1.0218 0.093 Uiso 1 1 calc R . .
C46 C 0.3632(8) 0.0601(5) 0.9847(5) 0.077(3) Uani 1 1 d . . .
H46 H 0.3792 0.0447 1.0247 0.093 Uiso 1 1 calc R . .
C47 C 0.3914(8) 0.0384(4) 0.9279(5) 0.071(3) Uani 1 1 d . . .
H47 H 0.4280 0.0085 0.9295 0.085 Uiso 1 1 calc R . .
C48 C 0.3665(7) 0.0600(4) 0.8677(5) 0.060(3) Uani 1 1 d . . .
H48 H 0.3852 0.0443 0.8291 0.072 Uiso 1 1 calc R . .
N4 N 0.0545(7) 0.2495(4) 0.4318(5) 0.124(4) Uani 1 1 d G . .
C49 C 0.1422(6) 0.2585(4) 0.4112(5) 0.129(7) Uani 1 1 d G . .
H49 H 0.1915 0.2449 0.4351 0.155 Uiso 1 1 calc R . .
C50 C 0.1563(6) 0.2878(4) 0.3548(5) 0.139(9) Uani 1 1 d G . .
H50 H 0.2150 0.2938 0.3411 0.167 Uiso 1 1 calc R . .
C51 C 0.0826(9) 0.3081(4) 0.3191(5) 0.29(2) Uani 1 1 d G . .
H51 H 0.0920 0.3277 0.2814 0.351 Uiso 1 1 calc R . .
C52 C -0.0052(7) 0.2990(4) 0.3397(6) 0.125(7) Uani 1 1 d G . .
H52 H -0.0545 0.3126 0.3157 0.150 Uiso 1 1 calc R . .
C53 C -0.0192(6) 0.2697(4) 0.3960(7) 0.205(14) Uani 1 1 d G . .
H53 H -0.0780 0.2637 0.4098 0.245 Uiso 1 1 calc R . .
N5 N -0.0136(7) 0.0825(3) 0.5134(5) 0.057(4) Uani 0.50 1 d PG . .
C54 C 0.0392(7) 0.0443(4) 0.5450(5) 0.038(4) Uani 0.50 1 d PG . .
C55 C 0.0284(9) -0.0084(3) 0.5281(7) 0.066(7) Uani 0.50 1 d PG . .
C56 C -0.0351(9) -0.0229(4) 0.4798(8) 0.076(10) Uani 0.50 1 d PG . .
C57 C -0.0879(7) 0.0153(6) 0.4483(6) 0.058(5) Uani 0.50 1 d PG . .
C58 C -0.0771(7) 0.0680(5) 0.4651(5) 0.077(7) Uani 0.50 1 d PG . .
N6 N 0.7314(7) 0.3035(5) 0.6005(5) 0.098(4) Uani 1 1 d . . .
C59 C 0.6845(8) 0.3112(5) 0.6551(6) 0.085(4) Uani 1 1 d . . .
H59 H 0.6273 0.3265 0.6507 0.101 Uiso 1 1 calc R . .
C60 C 0.7142(8) 0.2985(5) 0.7148(6) 0.082(4) Uani 1 1 d . . .
H60 H 0.6794 0.3048 0.7513 0.098 Uiso 1 1 calc R . .
C61 C 0.7992(10) 0.2757(7) 0.7208(6) 0.108(5) Uani 1 1 d . . .
H61 H 0.8216 0.2645 0.7616 0.130 Uiso 1 1 calc R . .
C62 C 0.8510(9) 0.2696(5) 0.6650(6) 0.090(4) Uani 1 1 d . . .
H62 H 0.9105 0.2574 0.6679 0.108 Uiso 1 1 calc R . .
C63 C 0.8121(9) 0.2817(5) 0.6080(6) 0.083(4) Uani 1 1 d . . .
H63 H 0.8440 0.2744 0.5704 0.100 Uiso 1 1 calc R . .
N7 N 0.451(2) 0.026(2) 0.2556(14) 0.38(2) Uiso 1 1 d G . .
C64 C 0.385(4) 0.0636(11) 0.2392(18) 0.35(2) Uiso 1 1 d G . .
C65 C 0.306(3) 0.0485(19) 0.2053(18) 0.288(17) Uiso 1 1 d G . .
C66 C 0.293(3) -0.004(2) 0.1878(18) 0.62(6) Uiso 1 1 d G . .
C67 C 0.359(4) -0.0411(11) 0.204(3) 0.70(6) Uiso 1 1 d G . .
C68 C 0.438(3) -0.0260(19) 0.238(2) 0.62(6) Uiso 1 1 d G . .
O1 O 0.2555(3) 0.18606(18) 0.6565(2) 0.0324(11) Uani 1 1 d . . .
O2 O 0.2329(4) 0.0980(2) 0.5616(2) 0.0384(12) Uani 1 1 d . . .
O3 O 0.2973(3) 0.1812(2) 0.5156(3) 0.0411(13) Uani 1 1 d . . .
O4 O 0.1328(3) 0.1584(2) 0.4939(2) 0.0373(12) Uani 1 1 d . . .
O5 O 0.4392(3) 0.1902(2) 0.6123(3) 0.0434(13) Uani 1 1 d . . .
O6 O 0.3978(3) 0.1072(2) 0.6307(3) 0.0396(12) Uani 1 1 d . . .
O7 O 0.3620(4) 0.2840(2) 0.6534(3) 0.0444(13) Uani 1 1 d . . .
O8 O 0.3100(4) 0.2672(2) 0.7528(3) 0.0410(13) Uani 1 1 d . . .
O9 O 0.2158(4) 0.2706(2) 0.5626(3) 0.0451(13) Uani 1 1 d . . .
O10 O 0.1471(4) 0.2788(2) 0.6742(3) 0.0490(14) Uani 1 1 d . . .
O11 O 0.0495(4) 0.2528(3) 0.5738(3) 0.068(2) Uani 1 1 d . . .
O12 O 0.0238(6) 0.1499(3) 0.6164(4) 0.092(3) Uani 1 1 d . . .
O13 O 0.0835(4) 0.1834(2) 0.7254(3) 0.0498(15) Uani 1 1 d . . .
O14 O 0.1383(4) 0.0977(2) 0.6809(3) 0.0442(13) Uani 1 1 d . . .
O15 O 0.2471(4) 0.1717(2) 0.8002(3) 0.0426(13) Uani 1 1 d . . .
O16 O 0.3096(4) 0.1042(2) 0.7495(3) 0.0442(13) Uani 1 1 d . . .
P1 P 0.22934(13) 0.13703(8) 0.50589(9) 0.0340(4) Uani 1 1 d . . .
P2 P 0.13221(16) 0.28489(10) 0.60077(11) 0.0517(6) Uani 1 1 d . . .
P3 P 0.05951(15) 0.13540(10) 0.68411(13) 0.0535(6) Uani 1 1 d . . .
Cl1 Cl -0.09961(17) 0.18263(16) 0.48864(14) 0.0954(12) Uani 1 1 d . . .
Fe1 Fe 0.26381(7) 0.11035(4) 0.65504(5) 0.0329(3) Uani 1 1 d . . .
Fe2 Fe 0.31907(7) 0.22729(4) 0.59168(5) 0.0330(3) Uani 1 1 d . . .
Fe3 Fe 0.19869(7) 0.22175(4) 0.72800(5) 0.0345(3) Uani 1 1 d . . .
Fe4 Fe 0.03303(10) 0.18691(10) 0.53521(8) 0.1062(9) Uani 1 1 d . . .
N1 N 0.2762(4) 0.0229(2) 0.6615(3) 0.0373(15) Uani 1 1 d . . .
N2 N 0.4039(4) 0.2748(3) 0.5241(3) 0.0415(16) Uani 1 1 d . . .
N3 N 0.1426(4) 0.2631(2) 0.8138(3) 0.0364(14) Uani 1 1 d . . .

loop_
_atom_site_aniso_label
_atom_site_aniso_U_11
_atom_site_aniso_U_22
_atom_site_aniso_U_33
_atom_site_aniso_U_23
_atom_site_aniso_U_13
_atom_site_aniso_U_12
C1 0.042(4) 0.046(4) 0.025(4) -0.005(3) 0.002(3) -0.001(4)
C2 0.043(5) 0.053(5) 0.040(5) -0.014(4) 0.009(4) -0.001(4)
C3 0.058(6) 0.066(6) 0.038(5) -0.011(4) 0.003(4) 0.004(5)
C4 0.038(4) 0.053(5) 0.036(4) -0.007(4) -0.003(3) 0.002(4)
C5 0.038(4) 0.040(5) 0.032(4) -0.006(3) -0.006(3) 0.003(4)
C6 0.039(4) 0.037(4) 0.051(5) 0.001(4) -0.004(4) 0.005(4)
C7 0.044(5) 0.055(5) 0.066(6) 0.007(5) -0.001(4) 0.007(4)
C8 0.043(5) 0.070(7) 0.078(7) 0.007(6) 0.009(5) -0.001(5)
C9 0.050(6) 0.075(8) 0.117(10) -0.006(7) 0.014(6) 0.005(6)
C10 0.075(9) 0.063(8) 0.200(17) -0.028(9) 0.010(9) 0.022(7)
C11 0.048(6) 0.049(6) 0.140(11) -0.010(6) 0.007(6) 0.012(5)
C12 0.070(6) 0.039(5) 0.047(5) -0.001(4) 0.006(4) -0.003(4)
C13 0.074(7) 0.055(6) 0.072(7) 0.008(5) 0.008(5) -0.008(5)
C14 0.144(12) 0.033(5) 0.082(8) 0.000(5) 0.043(8) -0.006(6)
C15 0.151(13) 0.054(7) 0.090(9) -0.018(6) 0.044(9) 0.013(7)
C16 0.095(8) 0.049(6) 0.066(7) -0.002(5) 0.021(6) 0.001(5)
C17 0.032(4) 0.030(4) 0.041(5) -0.007(3) 0.000(3) 0.003(3)
C18 0.043(4) 0.035(4) 0.045(5) -0.014(4) 0.002(4) 0.001(4)
C19 0.048(5) 0.041(5) 0.050(5) -0.009(4) -0.007(4) 0.004(4)
C20 0.059(6) 0.067(6) 0.049(5) -0.014(5) -0.012(5) -0.002(5)
C21 0.052(6) 0.054(6) 0.081(7) -0.025(5) -0.012(5) -0.014(5)
C22 0.055(6) 0.058(6) 0.071(7) -0.008(5) 0.002(5) -0.012(5)
C23 0.047(5) 0.054(5) 0.044(5) -0.014(4) 0.003(4) -0.005(4)
C24 0.054(6) 0.056(5) 0.045(5) -0.001(4) 0.003(4) 0.005(4)
C25 0.067(7) 0.072(7) 0.067(7) 0.022(6) 0.013(5) -0.005(5)
C26 0.102(11) 0.131(13) 0.098(11) 0.057(10) -0.003(9) -0.009(9)
C27 0.116(12) 0.139(13) 0.079(9) 0.059(9) -0.015(8) 0.008(10)
C28 0.069(7) 0.105(9) 0.058(7) 0.025(6) 0.000(5) 0.002(6)
C29 0.093(8) 0.078(7) 0.049(6) 0.005(5) 0.004(5) 0.056(7)
C30 0.132(12) 0.050(7) 0.122(12) 0.013(7) -0.006(10) 0.015(7)
C31 0.123(11) 0.097(9) 0.100(10) 0.010(8) 0.038(8) 0.073(9)
C32 0.149(13) 0.103(10) 0.058(7) 0.018(7) 0.005(7) 0.072(9)
C33 0.043(4) 0.043(4) 0.033(4) -0.005(3) 0.000(3) -0.002(4)
C34 0.061(6) 0.060(6) 0.038(5) -0.008(4) -0.008(4) -0.001(5)
C35 0.067(6) 0.061(6) 0.045(5) -0.018(4) 0.007(4) 0.010(5)
C36 0.041(5) 0.083(7) 0.064(6) -0.017(5) 0.003(4) 0.016(5)
C37 0.047(5) 0.054(5) 0.044(5) -0.016(4) -0.004(4) 0.004(4)
C38 0.039(5) 0.081(8) 0.133(12) -0.046(8) 0.025(6) -0.006(5)
C39 0.042(6) 0.114(11) 0.209(17) -0.089(11) 0.026(8) -0.010(7)
C40 0.092(10) 0.087(9) 0.137(13) -0.028(9) 0.071(10) -0.027(8)
C41 0.051(7) 0.103(10) 0.220(18) -0.098(11) 0.021(9) -0.032(7)
C42 0.030(4) 0.039(4) 0.042(5) -0.001(4) -0.003(3) -0.005(3)
C43 0.045(5) 0.043(5) 0.039(4) -0.003(4) -0.011(4) -0.008(4)
C44 0.073(7) 0.070(6) 0.038(5) -0.002(5) -0.001(4) 0.008(5)
C45 0.107(9) 0.096(9) 0.030(5) -0.001(5) -0.004(5) -0.010(7)
C46 0.106(9) 0.076(8) 0.048(6) 0.020(6) -0.033(6) -0.015(7)
C47 0.108(9) 0.049(6) 0.054(6) -0.003(5) -0.035(6) 0.005(6)
C48 0.076(7) 0.059(6) 0.043(5) -0.010(4) -0.020(5) 0.000(5)
N4 0.105(10) 0.105(9) 0.160(13) -0.038(9) -0.013(9) 0.012(8)
C49 0.069(9) 0.162(16) 0.158(17) -0.070(14) 0.018(10) -0.020(10)
C50 0.171(17) 0.158(15) 0.085(10) -0.042(10) -0.064(11) 0.127(14)
C51 0.30(4) 0.23(3) 0.35(4) -0.23(3) 0.08(3) 0.03(3)
C52 0.124(13) 0.043(7) 0.203(19) 0.026(9) -0.052(12) 0.021(8)
C53 0.22(2) 0.057(9) 0.33(3) -0.026(14) -0.18(2) 0.047(12)
N5 0.041(8) 0.092(12) 0.039(8) -0.007(8) 0.018(6) -0.032(8)
C54 0.038(9) 0.042(11) 0.033(10) -0.009(8) 0.003(7) -0.003(8)
C55 0.063(15) 0.050(13) 0.087(17) -0.027(13) 0.049(12) -0.035(13)
C56 0.088(17) 0.08(2) 0.061(16) -0.055(14) 0.057(14) -0.068(16)
C57 0.035(10) 0.060(13) 0.081(15) -0.015(11) 0.014(10) -0.025(10)
C58 0.054(12) 0.12(2) 0.060(13) -0.025(13) 0.021(10) -0.032(13)
N6 0.083(7) 0.142(10) 0.070(7) -0.014(7) -0.004(5) 0.035(7)
C59 0.064(7) 0.102(9) 0.087(9) -0.042(8) -0.008(6) 0.012(6)
C60 0.076(8) 0.106(9) 0.065(8) -0.032(7) 0.013(6) 0.011(7)
C61 0.097(10) 0.167(15) 0.061(8) -0.018(9) -0.007(7) 0.029(10)
C62 0.072(8) 0.115(11) 0.083(9) -0.030(8) 0.008(7) 0.019(7)
C63 0.083(8) 0.102(9) 0.064(7) -0.007(7) -0.004(6) 0.032(7)
O1 0.030(3) 0.033(3) 0.033(3) -0.003(2) -0.004(2) 0.006(2)
O2 0.044(3) 0.043(3) 0.028(3) -0.006(2) -0.003(2) 0.001(2)
O3 0.041(3) 0.045(3) 0.037(3) -0.011(2) 0.002(2) -0.001(2)
O4 0.035(3) 0.040(3) 0.037(3) -0.001(2) 0.001(2) 0.001(2)
O5 0.031(3) 0.037(3) 0.062(4) 0.002(3) -0.004(2) 0.004(2)
O6 0.038(3) 0.033(3) 0.048(3) -0.001(2) -0.001(2) 0.007(2)
O7 0.061(4) 0.034(3) 0.038(3) -0.012(2) 0.004(3) -0.007(3)
O8 0.044(3) 0.046(3) 0.033(3) -0.011(2) -0.005(2) -0.004(3)
O9 0.048(3) 0.047(3) 0.041(3) 0.000(3) 0.000(2) 0.012(3)
O10 0.052(3) 0.054(3) 0.040(3) -0.012(3) -0.002(3) 0.022(3)
O11 0.041(3) 0.119(6) 0.046(4) 0.002(4) 0.002(3) 0.023(4)
O12 0.110(6) 0.069(5) 0.093(6) -0.039(4) -0.064(5) 0.024(4)
O13 0.036(3) 0.054(4) 0.059(4) -0.024(3) 0.004(3) 0.002(3)
O14 0.046(3) 0.044(3) 0.043(3) -0.009(3) 0.006(2) -0.007(3)
O15 0.049(3) 0.045(3) 0.034(3) -0.002(2) 0.001(2) 0.005(3)
O16 0.063(4) 0.034(3) 0.035(3) -0.006(2) -0.013(3) 0.009(3)
P1 0.0330(10) 0.0390(11) 0.0298(10) -0.0053(8) -0.0002(8) -0.0001(8)
P2 0.0538(14) 0.0650(15) 0.0361(12) -0.0031(11) -0.0003(10) 0.0297(12)
P3 0.0403(12) 0.0583(15) 0.0612(15) -0.0282(12) -0.0092(11) 0.0018(11)
Cl1 0.0374(13) 0.179(3) 0.0701(18) -0.050(2) -0.0026(12) -0.0098(17)
Fe1 0.0356(6) 0.0345(6) 0.0284(5) -0.0043(4) -0.0017(4) 0.0016(5)
Fe2 0.0339(6) 0.0317(6) 0.0332(6) -0.0049(4) -0.0015(4) 0.0034(5)
Fe3 0.0354(6) 0.0364(6) 0.0316(6) -0.0073(5) -0.0020(4) 0.0045(5)
Fe4 0.0514(9) 0.206(2) 0.0590(10) -0.0762(12) -0.0309(7) 0.0676(12)
N1 0.045(4) 0.037(3) 0.030(3) -0.004(3) -0.001(3) 0.003(3)
N2 0.041(4) 0.047(4) 0.036(4) -0.007(3) -0.001(3) 0.007(3)
N3 0.038(4) 0.038(3) 0.033(3) -0.005(3) 0.006(3) 0.000(3)

loop_
_atom_type_symbol
_atom_type_description
_atom_type_scat_dispersion_real
_atom_type_scat_dispersion_imag
_atom_type_scat_source
C C 0.0033 0.0016 'International Tables Vol C Tables 4.2.6.8 and 6.1.1.4'
H H 0.0000 0.0000 'International Tables Vol C Tables 4.2.6.8 and 6.1.1.4'
O O 0.0106 0.0060 'International Tables Vol C Tables 4.2.6.8 and 6.1.1.4'
P P 0.1023 0.0942 'International Tables Vol C Tables 4.2.6.8 and 6.1.1.4'
Cl Cl 0.1484 0.1585 'International Tables Vol C Tables 4.2.6.8 and 6.1.1.4'
Fe Fe 0.3463 0.8444 'International Tables Vol C Tables 4.2.6.8 and 6.1.1.4'
N N 0.0061 0.0033 'International Tables Vol C Tables 4.2.6.8 and 6.1.1.4'

loop_
_geom_angle_atom_site_label_1
_geom_angle_atom_site_label_2
_geom_angle_atom_site_label_3
_geom_angle
_geom_angle_site_symmetry_1
_geom_angle_site_symmetry_3
_geom_angle_publ_flag
C2 C1 C3 110.9(7) . . ?
C2 C1 C4 110.6(7) . . ?
C3 C1 C4 109.6(6) . . ?
C2 C1 P1 107.4(5) . . ?
C3 C1 P1 109.2(6) . . ?
C4 C1 P1 109.0(5) . . ?
C1 C2 H2A 109.5 . . ?
C1 C2 H2B 109.5 . . ?
H2A C2 H2B 109.5 . . ?
C1 C2 H2C 109.5 . . ?
H2A C2 H2C 109.5 . . ?
H2B C2 H2C 109.5 . . ?
C1 C3 H3A 109.5 . . ?
C1 C3 H3B 109.5 . . ?
H3A C3 H3B 109.5 . . ?
C1 C3 H3C 109.5 . . ?
H3A C3 H3C 109.5 . . ?
H3B C3 H3C 109.5 . . ?
C1 C4 H4A 109.5 . . ?
C1 C4 H4B 109.5 . . ?
H4A C4 H4B 109.5 . . ?
C1 C4 H4C 109.5 . . ?
H4A C4 H4C 109.5 . . ?
H4B C4 H4C 109.5 . . ?
O5 C5 O6 126.1(7) . . ?
O5 C5 C6 116.1(7) . . ?
O6 C5 C6 117.7(7) . . ?
C11 C6 C7 118.0(8) . . ?
C11 C6 C5 119.6(8) . . ?
C7 C6 C5 121.9(7) . . ?
C8 C7 C6 122.3(9) . . ?
C8 C7 H7 118.9 . . ?
C6 C7 H7 118.9 . . ?
C9 C8 C7 119.2(10) . . ?
C9 C8 H8 120.4 . . ?
C7 C8 H8 120.4 . . ?
C8 C9 C10 120.9(11) . . ?
C8 C9 H9 119.6 . . ?
C10 C9 H9 119.6 . . ?
C9 C10 C11 119.6(11) . . ?
C9 C10 H10 120.2 . . ?
C11 C10 H10 120.2 . . ?
C6 C11 C10 119.7(10) . . ?
C6 C11 H11 120.1 . . ?
C10 C11 H11 120.1 . . ?
N1 C12 C13 121.8(9) . . ?
N1 C12 H12 119.1 . . ?
C13 C12 H12 119.1 . . ?
C14 C13 C12 119.5(10) . . ?
C14 C13 H13 120.3 . . ?
C12 C13 H13 120.3 . . ?
C15 C14 C13 118.7(10) . . ?
C15 C14 H14 120.7 . . ?
C13 C14 H14 120.7 . . ?
C14 C15 C16 119.8(10) . . ?
C14 C15 H15 120.1 . . ?
C16 C15 H15 120.1 . . ?
N1 C16 C15 121.3(10) . . ?
N1 C16 H16 119.3 . . ?
C15 C16 H16 119.3 . . ?
O7 C17 O8 124.8(7) . . ?
O7 C17 C18 116.6(7) . . ?
O8 C17 C18 118.5(7) . . ?
C23 C18 C19 119.5(8) . . ?
C23 C18 C17 119.4(7) . . ?
C19 C18 C17 121.1(8) . . ?
C20 C19 C18 120.4(9) . . ?
C20 C19 H19 119.8 . . ?
C18 C19 H19 119.8 . . ?
C21 C20 C19 119.3(9) . . ?
C21 C20 H20 120.4 . . ?
C19 C20 H20 120.4 . . ?
C20 C21 C22 121.2(9) . . ?
C20 C21 H21 119.4 . . ?
C22 C21 H21 119.4 . . ?
C21 C22 C23 119.4(9) . . ?
C21 C22 H22 120.3 . . ?
C23 C22 H22 120.3 . . ?
C18 C23 C22 120.1(8) . . ?
C18 C23 H23 120.0 . . ?
C22 C23 H23 120.0 . . ?
N2 C24 C25 125.1(9) . . ?
N2 C24 H24 117.5 . . ?
C25 C24 H24 117.5 . . ?
C26 C25 C24 118.2(12) . . ?
C26 C25 H25 120.9 . . ?
C24 C25 H25 120.9 . . ?
C25 C26 C27 119.0(13) . . ?
C25 C26 H26 120.5 . . ?
C27 C26 H26 120.5 . . ?
C26 C27 C28 119.6(12) . . ?
C26 C27 H27 120.2 . . ?
C28 C27 H27 120.2 . . ?
N2 C28 C27 121.1(11) . . ?
N2 C28 H28 119.4 . . ?
C27 C28 H28 119.4 . . ?
C30 C29 C32 111.1(12) . . ?
C30 C29 C31 111.3(11) . . ?
C32 C29 C31 109.2(10) . . ?
C30 C29 P2 107.4(7) . . ?
C32 C29 P2 109.9(8) . . ?
C31 C29 P2 107.9(9) . . ?
C29 C30 H30A 109.5 . . ?
C29 C30 H30B 109.5 . . ?
H30A C30 H30B 109.5 . . ?
C29 C30 H30C 109.5 . . ?
H30A C30 H30C 109.5 . . ?
H30B C30 H30C 109.5 . . ?
C29 C31 H31A 109.5 . . ?
C29 C31 H31B 109.5 . . ?
H31A C31 H31B 109.5 . . ?
C29 C31 H31C 109.5 . . ?
H31A C31 H31C 109.5 . . ?
H31B C31 H31C 109.5 . . ?
C29 C32 H32A 109.5 . . ?
C29 C32 H32B 109.5 . . ?
H32A C32 H32B 109.5 . . ?
C29 C32 H32C 109.5 . . ?
H32A C32 H32C 109.5 . . ?
H32B C32 H32C 109.5 . . ?
N3 C33 C34 123.1(8) . . ?
N3 C33 H33 118.4 . . ?
C34 C33 H33 118.4 . . ?
C35 C34 C33 118.3(8) . . ?
C35 C34 H34 120.8 . . ?
C33 C34 H34 120.8 . . ?
C34 C35 C36 119.3(8) . . ?
C34 C35 H35 120.3 . . ?
C36 C35 H35 120.3 . . ?
C35 C36 C37 119.1(9) . . ?
C35 C36 H36 120.4 . . ?
C37 C36 H36 120.4 . . ?
N3 C37 C36 121.8(8) . . ?
N3 C37 H37 119.1 . . ?
C36 C37 H37 119.1 . . ?
C40 C38 C39 111.7(12) . . ?
C40 C38 C41 110.0(12) . . ?
C39 C38 C41 109.5(10) . . ?
C40 C38 P3 108.5(8) . . ?
C39 C38 P3 108.1(10) . . ?
C41 C38 P3 109.0(9) . . ?
C38 C39 H39A 109.5 . . ?
C38 C39 H39B 109.5 . . ?
H39A C39 H39B 109.5 . . ?
C38 C39 H39C 109.5 . . ?
H39A C39 H39C 109.5 . . ?
H39B C39 H39C 109.5 . . ?
C38 C40 H40A 109.5 . . ?
C38 C40 H40B 109.5 . . ?
H40A C40 H40B 109.5 . . ?
C38 C40 H40C 109.5 . . ?
H40A C40 H40C 109.5 . . ?
H40B C40 H40C 109.5 . . ?
C38 C41 H41A 109.5 . . ?
C38 C41 H41B 109.5 . . ?
H41A C41 H41B 109.5 . . ?
C38 C41 H41C 109.5 . . ?
H41A C41 H41C 109.5 . . ?
H41B C41 H41C 109.5 . . ?
O15 C42 O16 125.0(7) . . ?
O15 C42 C43 118.0(7) . . ?
O16 C42 C43 117.0(7) . . ?
C44 C43 C48 119.3(8) . . ?
C44 C43 C42 120.5(8) . . ?
C48 C43 C42 120.1(8) . . ?
C43 C44 C45 119.9(10) . . ?
C43 C44 H44 120.0 . . ?
C45 C44 H44 120.0 . . ?
C46 C45 C44 120.1(10) . . ?
C46 C45 H45 120.0 . . ?
C44 C45 H45 120.0 . . ?
C47 C46 C45 120.0(9) . . ?
C47 C46 H46 120.0 . . ?
C45 C46 H46 120.0 . . ?
C46 C47 C48 120.9(10) . . ?
C46 C47 H47 119.5 . . ?
C48 C47 H47 119.5 . . ?
C43 C48 C47 119.7(9) . . ?
C43 C48 H48 120.1 . . ?
C47 C48 H48 120.1 . . ?
C49 N4 C53 120.0 . . ?
N4 C49 C50 120.0 . . ?
N4 C49 H49 120.0 . . ?
C50 C49 H49 120.0 . . ?
C51 C50 C49 120.0 . . ?
C51 C50 H50 120.0 . . ?
C49 C50 H50 120.0 . . ?
C50 C51 C52 120.0 . . ?
C50 C51 H51 120.0 . . ?
C52 C51 H51 120.0 . . ?
C53 C52 C51 120.0 . . ?
C53 C52 H52 120.0 . . ?
C51 C52 H52 120.0 . . ?
C52 C53 N4 120.0 . . ?
C52 C53 H53 120.0 . . ?
N4 C53 H53 120.0 . . ?
C54 N5 C58 120.0 . . ?
C54 N5 C56 25.9(7) . 3_556 ?
C58 N5 C56 95.6(6) . 3_556 ?
C56 C54 C55 28.5(19) 3_556 . ?
C56 C54 N5 99.5(16) 3_556 . ?
C55 C54 N5 120.0 . . ?
C56 C54 C57 54.7(14) 3_556 3_556 ?
C55 C54 C57 36.6(10) . 3_556 ?
N5 C54 C57 154.1(12) . 3_556 ?
C56 C54 C55 29.2(10) 3_556 3_556 ?
C55 C54 C55 47.4(8) . 3_556 ?
N5 C54 C55 73.3(8) . 3_556 ?
C57 C54 C55 81.5(7) 3_556 3_556 ?
C56 C55 C57 99(2) 3_556 3_556 ?
C56 C55 C54 25.7(16) 3_556 . ?
C57 C55 C54 87.6(16) 3_556 . ?
C56 C55 C56 101.5(14) 3_556 . ?
C57 C55 C56 148.8(18) 3_556 . ?
C54 C55 C56 120.0 . . ?
C56 C55 C55 68.4(17) 3_556 3_556 ?
C57 C55 C55 154(3) 3_556 3_556 ?
C54 C55 C55 88.4(7) . 3_556 ?
C56 C55 C55 33.1(7) . 3_556 ?
C56 C55 C58 147(3) 3_556 3_556 ?
C57 C55 C58 55.7(9) 3_556 3_556 ?
C54 C55 C58 143.4(15) . 3_556 ?
C56 C55 C58 95.6(15) . 3_556 ?
C55 C55 C58 124.1(15) 3_556 3_556 ?
C56 C55 C54 111(2) 3_556 3_556 ?
C57 C55 C54 133.6(17) 3_556 3_556 ?
C54 C55 C54 132.6(11) . 3_556 ?
C56 C55 C54 15.2(10) . 3_556 ?
C55 C55 C54 44.3(7) 3_556 3_556 ?
C58 C55 C54 81.5(8) 3_556 3_556 ?
C54 C56 C55 126(4) 3_556 3_556 ?
C54 C56 C57 99(3) 3_556 . ?
C55 C56 C57 45.5(15) 3_556 . ?
C54 C56 C55 136(3) 3_556 . ?
C55 C56 C55 78.5(15) 3_556 . ?
C57 C56 C55 120.0 . . ?
C54 C56 N5 55(3) 3_556 3_556 ?
C55 C56 N5 147.0(19) 3_556 3_556 ?
C57 C56 N5 154.1(8) . 3_556 ?
C55 C56 N5 84.4(7) . 3_556 ?
C54 C56 C56 147(3) 3_556 3_556 ?
C55 C56 C56 51.2(11) 3_556 3_556 ?
C57 C56 C56 94.0(7) . 3_556 ?
C55 C56 C56 27.3(7) . 3_556 ?
N5 C56 C56 108.3(10) 3_556 3_556 ?
C55 C57 C56 35.5(12) 3_556 . ?
C55 C57 C58 87.6(10) 3_556 . ?
C56 C57 C58 120.0 . . ?
C55 C57 C54 55.7(15) 3_556 3_556 ?
C56 C57 C54 25.9(11) . 3_556 ?
C58 C57 C54 143.4(9) . 3_556 ?
C57 C58 N5 120.0 . . ?
C57 C58 C55 36.6(5) . 3_556 ?
N5 C58 C55 84.4(6) . 3_556 ?
C63 N6 C59 116.8(11) . . ?
C60 C59 N6 124.3(11) . . ?
C60 C59 H59 117.9 . . ?
N6 C59 H59 117.9 . . ?
C59 C60 C61 117.4(11) . . ?
C59 C60 H60 121.3 . . ?
C61 C60 H60 121.3 . . ?
C60 C61 C62 119.2(13) . . ?
C60 C61 H61 120.4 . . ?
C62 C61 H61 120.4 . . ?
C63 C62 C61 117.3(12) . . ?
C63 C62 H62 121.4 . . ?
C61 C62 H62 121.4 . . ?
N6 C63 C62 124.7(12) . . ?
N6 C63 H63 117.6 . . ?
C62 C63 H63 117.6 . . ?
C64 N7 C68 120.0 . . ?
C65 C64 N7 120.0 . . ?
C66 C65 C64 120.0 . . ?
C67 C66 C65 120.0 . . ?
C66 C67 C68 120.0 . . ?
C67 C68 N7 120.0 . . ?
Fe3 O1 Fe1 120.7(3) . . ?
Fe3 O1 Fe2 119.2(2) . . ?
Fe1 O1 Fe2 119.6(2) . . ?
P1 O2 Fe1 128.7(3) . . ?
P1 O3 Fe2 129.6(3) . . ?
P1 O4 Fe4 143.6(3) . . ?
C5 O5 Fe2 128.8(5) . . ?
C5 O6 Fe1 132.6(5) . . ?
C17 O7 Fe2 136.0(5) . . ?
C17 O8 Fe3 126.7(5) . . ?
P2 O9 Fe2 127.9(3) . . ?
P2 O10 Fe3 132.2(3) . . ?
P2 O11 Fe4 135.5(4) . . ?
P3 O12 Fe4 151.7(6) . . ?
P3 O13 Fe3 127.1(3) . . ?
P3 O14 Fe1 129.8(3) . . ?
C42 O15 Fe3 134.3(5) . . ?
C42 O16 Fe1 130.8(5) . . ?
O2 P1 O3 112.4(3) . . ?
O2 P1 O4 111.5(3) . . ?
O3 P1 O4 111.4(3) . . ?
O2 P1 C1 108.3(3) . . ?
O3 P1 C1 104.9(3) . . ?
O4 P1 C1 108.1(3) . . ?
O10 P2 O9 112.7(3) . . ?
O10 P2 O11 112.8(4) . . ?
O9 P2 O11 109.4(3) . . ?
O10 P2 C29 105.4(4) . . ?
O9 P2 C29 106.6(4) . . ?
O11 P2 C29 109.7(5) . . ?
O14 P3 O12 111.4(4) . . ?
O14 P3 O13 111.5(3) . . ?
O12 P3 O13 112.4(4) . . ?
O14 P3 C38 107.0(5) . . ?
O12 P3 C38 106.9(6) . . ?
O13 P3 C38 107.2(4) . . ?
O1 Fe1 O14 95.6(2) . . ?
O1 Fe1 O2 99.3(2) . . ?
O14 Fe1 O2 92.3(2) . . ?
O1 Fe1 O16 94.7(2) . . ?
O14 Fe1 O16 91.3(2) . . ?
O2 Fe1 O16 165.2(2) . . ?
O1 Fe1 O6 96.1(2) . . ?
O14 Fe1 O6 168.2(2) . . ?
O2 Fe1 O6 87.6(2) . . ?
O16 Fe1 O6 86.0(2) . . ?
O1 Fe1 N1 175.6(2) . . ?
O14 Fe1 N1 84.1(2) . . ?
O2 Fe1 N1 85.1(2) . . ?
O16 Fe1 N1 80.9(2) . . ?
O6 Fe1 N1 84.1(2) . . ?
O1 Fe2 O9 97.1(2) . . ?
O1 Fe2 O3 98.3(2) . . ?
O9 Fe2 O3 89.3(2) . . ?
O1 Fe2 O7 96.3(2) . . ?
O9 Fe2 O7 90.9(2) . . ?
O3 Fe2 O7 165.2(2) . . ?
O1 Fe2 O5 92.4(2) . . ?
O9 Fe2 O5 170.4(2) . . ?
O3 Fe2 O5 90.5(2) . . ?
O7 Fe2 O5 86.9(2) . . ?
O1 Fe2 N2 174.4(2) . . ?
O9 Fe2 N2 87.3(2) . . ?
O3 Fe2 N2 85.2(2) . . ?
O7 Fe2 N2 80.0(2) . . ?
O5 Fe2 N2 83.1(2) . . ?
O1 Fe3 O13 98.0(2) . . ?
O1 Fe3 O10 95.5(2) . . ?
O13 Fe3 O10 91.7(3) . . ?
O1 Fe3 O8 95.2(2) . . ?
O13 Fe3 O8 166.2(2) . . ?
O10 Fe3 O8 90.9(2) . . ?
O1 Fe3 O15 95.8(2) . . ?
O13 Fe3 O15 89.7(2) . . ?
O10 Fe3 O15 168.3(2) . . ?
O8 Fe3 O15 85.0(2) . . ?
O1 Fe3 N3 176.1(2) . . ?
O13 Fe3 N3 85.2(2) . . ?
O10 Fe3 N3 86.7(2) . . ?
O8 Fe3 N3 81.5(2) . . ?
O15 Fe3 N3 81.8(2) . . ?
O4 Fe4 O11 116.5(3) . . ?
O4 Fe4 O12 106.1(3) . . ?
O11 Fe4 O12 95.0(3) . . ?
O4 Fe4 Cl1 119.96(19) . . ?
O11 Fe4 Cl1 109.7(2) . . ?
O12 Fe4 Cl1 105.8(3) . . ?
C16 N1 C12 118.8(8) . . ?
C16 N1 Fe1 121.6(6) . . ?
C12 N1 Fe1 119.3(5) . . ?
C28 N2 C24 117.0(8) . . ?
C28 N2 Fe2 120.2(7) . . ?
C24 N2 Fe2 122.8(6) . . ?
C33 N3 C37 118.3(7) . . ?
C33 N3 Fe3 122.5(5) . . ?
C37 N3 Fe3 119.2(5) . . ?

loop_
_geom_bond_atom_site_label_1
_geom_bond_atom_site_label_2
_geom_bond_distance
_geom_bond_site_symmetry_2
_geom_bond_publ_flag
C1 C2 1.522(11) . ?
C1 C3 1.533(12) . ?
C1 C4 1.536(11) . ?
C1 P1 1.827(7) . ?
C2 H2A 0.9600 . ?
C2 H2B 0.9600 . ?
C2 H2C 0.9600 . ?
C3 H3A 0.9600 . ?
C3 H3B 0.9600 . ?
C3 H3C 0.9600 . ?
C4 H4A 0.9600 . ?
C4 H4B 0.9600 . ?
C4 H4C 0.9600 . ?
C5 O5 1.246(9) . ?
C5 O6 1.256(9) . ?
C5 C6 1.486(11) . ?
C6 C11 1.349(13) . ?
C6 C7 1.380(12) . ?
C7 C8 1.374(13) . ?
C7 H7 0.9300 . ?
C8 C9 1.333(15) . ?
C8 H8 0.9300 . ?
C9 C10 1.363(16) . ?
C9 H9 0.9300 . ?
C10 C11 1.422(15) . ?
C10 H10 0.9300 . ?
C11 H11 0.9300 . ?
C12 N1 1.335(10) . ?
C12 C13 1.380(13) . ?
C12 H12 0.9300 . ?
C13 C14 1.355(14) . ?
C13 H13 0.9300 . ?
C14 C15 1.342(15) . ?
C14 H14 0.9300 . ?
C15 C16 1.405(14) . ?
C15 H15 0.9300 . ?
C16 N1 1.303(11) . ?
C16 H16 0.9300 . ?
C17 O7 1.249(9) . ?
C17 O8 1.267(9) . ?
C17 C18 1.487(10) . ?
C18 C23 1.376(12) . ?
C18 C19 1.387(11) . ?
C19 C20 1.372(12) . ?
C19 H19 0.9300 . ?
C20 C21 1.365(14) . ?
C20 H20 0.9300 . ?
C21 C22 1.375(14) . ?
C21 H21 0.9300 . ?
C22 C23 1.378(12) . ?
C22 H22 0.9300 . ?
C23 H23 0.9300 . ?
C24 N2 1.323(11) . ?
C24 C25 1.353(13) . ?
C24 H24 0.9300 . ?
C25 C26 1.326(16) . ?
C25 H25 0.9300 . ?
C26 C27 1.363(19) . ?
C26 H26 0.9300 . ?
C27 C28 1.392(17) . ?
C27 H27 0.9300 . ?
C28 N2 1.305(12) . ?
C28 H28 0.9300 . ?
C29 C30 1.514(18) . ?
C29 C32 1.542(14) . ?
C29 C31 1.551(15) . ?
C29 P2 1.838(11) . ?
C30 H30A 0.9600 . ?
C30 H30B 0.9600 . ?
C30 H30C 0.9600 . ?
C31 H31A 0.9600 . ?
C31 H31B 0.9600 . ?
C31 H31C 0.9600 . ?
C32 H32A 0.9600 . ?
C32 H32B 0.9600 . ?
C32 H32C 0.9600 . ?
C33 N3 1.333(10) . ?
C33 C34 1.387(11) . ?
C33 H33 0.9300 . ?
C34 C35 1.362(13) . ?
C34 H34 0.9300 . ?
C35 C36 1.378(13) . ?
C35 H35 0.9300 . ?
C36 C37 1.388(12) . ?
C36 H36 0.9300 . ?
C37 N3 1.333(10) . ?
C37 H37 0.9300 . ?
C38 C40 1.520(19) . ?
C38 C39 1.553(15) . ?
C38 C41 1.556(15) . ?
C38 P3 1.804(12) . ?
C39 H39A 0.9600 . ?
C39 H39B 0.9600 . ?
C39 H39C 0.9600 . ?
C40 H40A 0.9600 . ?
C40 H40B 0.9600 . ?
C40 H40C 0.9600 . ?
C41 H41A 0.9600 . ?
C41 H41B 0.9600 . ?
C41 H41C 0.9600 . ?
C42 O15 1.237(9) . ?
C42 O16 1.262(9) . ?
C42 C43 1.499(11) . ?
C43 C44 1.376(12) . ?
C43 C48 1.383(12) . ?
C44 C45 1.401(14) . ?
C44 H44 0.9300 . ?
C45 C46 1.364(16) . ?
C45 H45 0.9300 . ?
C46 C47 1.358(15) . ?
C46 H46 0.9300 . ?
C47 C48 1.386(13) . ?
C47 H47 0.9300 . ?
C48 H48 0.9300 . ?
N4 C49 1.3900 . ?
N4 C53 1.3900 . ?
C49 C50 1.3900 . ?
C49 H49 0.9300 . ?
C50 C51 1.3900 . ?
C50 H50 0.9300 . ?
C51 C52 1.3900 . ?
C51 H51 0.9300 . ?
C52 C53 1.3900 . ?
C52 H52 0.9300 . ?
C53 H53 0.9300 . ?
N5 C54 1.3900 . ?
N5 C58 1.3900 . ?
N5 C56 1.681(18) 3_556 ?
C54 C56 0.744(18) 3_556 ?
C54 C55 1.3900 . ?
C54 C57 1.68(2) 3_556 ?
C54 C55 1.991(16) 3_556 ?
C55 C56 0.817(19) 3_556 ?
C55 C57 1.00(2) 3_556 ?
C55 C56 1.3900 . ?
C55 C55 1.46(3) 3_556 ?
C55 C58 1.681(18) 3_556 ?
C55 C54 1.99(2) 3_556 ?
C56 C54 0.744(17) 3_556 ?
C56 C55 0.82(2) 3_556 ?
C56 C57 1.3900 . ?
C56 N5 1.68(2) 3_556 ?
C56 C56 1.748(16) 3_556 ?
C57 C55 1.00(2) 3_556 ?
C57 C58 1.3900 . ?
C57 C54 1.68(3) 3_556 ?
C58 C55 1.68(2) 3_556 ?
N6 C63 1.316(14) . ?
N6 C59 1.342(15) . ?
C59 C60 1.322(16) . ?
C59 H59 0.9300 . ?
C60 C61 1.382(17) . ?
C60 H60 0.9300 . ?
C61 C62 1.397(17) . ?
C61 H61 0.9300 . ?
C62 C63 1.318(16) . ?
C62 H62 0.9300 . ?
C63 H63 0.9300 . ?
N7 C64 1.3900 . ?
N7 C68 1.3900 . ?
C64 C65 1.3900 . ?
C65 C66 1.3900 . ?
C66 C67 1.3900 . ?
C67 C68 1.3900 . ?
O1 Fe3 1.927(5) . ?
O1 Fe1 1.928(5) . ?
O1 Fe2 1.948(5) . ?
O2 P1 1.509(5) . ?
O2 Fe1 1.972(5) . ?
O3 P1 1.514(6) . ?
O3 Fe2 1.963(5) . ?
O4 P1 1.537(5) . ?
O4 Fe4 1.861(5) . ?
O5 Fe2 2.039(5) . ?
O6 Fe1 2.051(5) . ?
O7 Fe2 2.003(5) . ?
O8 Fe3 2.057(5) . ?
O9 P2 1.520(6) . ?
O9 Fe2 1.956(5) . ?
O10 P2 1.516(6) . ?
O10 Fe3 1.959(6) . ?
O11 P2 1.554(8) . ?
O11 Fe4 1.863(8) . ?
O12 P3 1.509(8) . ?
O12 Fe4 1.913(9) . ?
O13 P3 1.517(6) . ?
O13 Fe3 1.958(6) . ?
O14 P3 1.507(6) . ?
O14 Fe1 1.964(5) . ?
O15 Fe3 2.058(5) . ?
O16 Fe1 2.029(5) . ?
Cl1 Fe4 2.152(3) . ?
Fe1 N1 2.233(6) . ?
Fe2 N2 2.240(7) . ?
Fe3 N3 2.221(6) . ?

loop_
_geom_torsion_atom_site_label_1
_geom_torsion_atom_site_label_2
_geom_torsion_atom_site_label_3
_geom_torsion_atom_site_label_4
_geom_torsion
_geom_torsion_site_symmetry_1
_geom_torsion_site_symmetry_2
_geom_torsion_site_symmetry_3
_geom_torsion_site_symmetry_4
_geom_torsion_publ_flag
O5 C5 C6 C11 -153.4(9) . . . . ?
O6 C5 C6 C11 24.2(13) . . . . ?
O5 C5 C6 C7 18.5(12) . . . . ?
O6 C5 C6 C7 -164.0(8) . . . . ?
C11 C6 C7 C8 -6.1(15) . . . . ?
C5 C6 C7 C8 -178.1(9) . . . . ?
C6 C7 C8 C9 4.5(16) . . . . ?
C7 C8 C9 C10 0(2) . . . . ?
C8 C9 C10 C11 -3(2) . . . . ?
C7 C6 C11 C10 3.0(18) . . . . ?
C5 C6 C11 C10 175.1(12) . . . . ?
C9 C10 C11 C6 2(2) . . . . ?
N1 C12 C13 C14 1.0(17) . . . . ?
C12 C13 C14 C15 -3(2) . . . . ?
C13 C14 C15 C16 2(2) . . . . ?
C14 C15 C16 N1 2(2) . . . . ?
O7 C17 C18 C23 12.0(11) . . . . ?
O8 C17 C18 C23 -165.3(7) . . . . ?
O7 C17 C18 C19 -167.1(7) . . . . ?
O8 C17 C18 C19 15.6(11) . . . . ?
C23 C18 C19 C20 -3.4(12) . . . . ?
C17 C18 C19 C20 175.7(8) . . . . ?
C18 C19 C20 C21 3.8(14) . . . . ?
C19 C20 C21 C22 -2.1(15) . . . . ?
C20 C21 C22 C23 0.1(15) . . . . ?
C19 C18 C23 C22 1.3(13) . . . . ?
C17 C18 C23 C22 -177.8(8) . . . . ?
C21 C22 C23 C18 0.3(14) . . . . ?
N2 C24 C25 C26 0.0(18) . . . . ?
C24 C25 C26 C27 1(2) . . . . ?
C25 C26 C27 C28 -2(3) . . . . ?
C26 C27 C28 N2 1(2) . . . . ?
N3 C33 C34 C35 0.4(13) . . . . ?
C33 C34 C35 C36 -2.3(15) . . . . ?
C34 C35 C36 C37 2.8(16) . . . . ?
C35 C36 C37 N3 -1.5(15) . . . . ?
O15 C42 C43 C44 5.5(12) . . . . ?
O16 C42 C43 C44 -175.2(8) . . . . ?
O15 C42 C43 C48 -173.8(8) . . . . ?
O16 C42 C43 C48 5.5(11) . . . . ?
C48 C43 C44 C45 -0.8(15) . . . . ?
C42 C43 C44 C45 179.9(9) . . . . ?
C43 C44 C45 C46 0.5(17) . . . . ?
C44 C45 C46 C47 0.7(18) . . . . ?
C45 C46 C47 C48 -1.6(18) . . . . ?
C44 C43 C48 C47 -0.2(14) . . . . ?
C42 C43 C48 C47 179.1(9) . . . . ?
C46 C47 C48 C43 1.4(16) . . . . ?
C53 N4 C49 C50 0.0 . . . . ?
N4 C49 C50 C51 0.0 . . . . ?
C49 C50 C51 C52 0.0 . . . . ?
C50 C51 C52 C53 0.0 . . . . ?
C51 C52 C53 N4 0.0 . . . . ?
C49 N4 C53 C52 0.0 . . . . ?
C58 N5 C54 C56 21.2(17) . . . 3_556 ?
C58 N5 C54 C55 0.0 . . . . ?
C56 N5 C54 C55 -21.2(17) 3_556 . . . ?
C58 N5 C54 C57 21(3) . . . 3_556 ?
C56 N5 C54 C57 0.0(17) 3_556 . . 3_556 ?
C58 N5 C54 C55 8.0(6) . . . 3_556 ?
C56 N5 C54 C55 -13.2(14) 3_556 . . 3_556 ?
N5 C54 C55 C56 48(3) . . . 3_556 ?
C57 C54 C55 C56 -116(5) 3_556 . . 3_556 ?
C55 C54 C55 C56 38(3) 3_556 . . 3_556 ?
C56 C54 C55 C57 116(5) 3_556 . . 3_556 ?
N5 C54 C55 C57 165(2) . . . 3_556 ?
C55 C54 C55 C57 154(3) 3_556 . . 3_556 ?
C56 C54 C55 C56 -48(3) 3_556 . . . ?
N5 C54 C55 C56 0.0 . . . . ?
C57 C54 C55 C56 -165(2) 3_556 . . . ?
C55 C54 C55 C56 -10.4(8) 3_556 . . . ?
C56 C54 C55 C55 -38(3) 3_556 . . 3_556 ?
N5 C54 C55 C55 10.4(8) . . . 3_556 ?
C57 C54 C55 C55 -154(3) 3_556 . . 3_556 ?
C56 C54 C55 C58 116(5) 3_556 . . 3_556 ?
N5 C54 C55 C58 165(3) . . . 3_556 ?
C57 C54 C55 C58 0.0(11) 3_556 . . 3_556 ?
C55 C54 C55 C58 154(4) 3_556 . . 3_556 ?
C56 C54 C55 C54 -38(3) 3_556 . . 3_556 ?
N5 C54 C55 C54 10.4(14) . . . 3_556 ?
C57 C54 C55 C54 -154(3) 3_556 . . 3_556 ?
C55 C54 C55 C54 0.0(7) 3_556 . . 3_556 ?
C56 C55 C56 C54 130(5) 3_556 . . 3_556 ?
C57 C55 C56 C54 0(4) 3_556 . . 3_556 ?
C54 C55 C56 C54 149(4) . . . 3_556 ?
C55 C55 C56 C54 130(5) 3_556 . . 3_556 ?
C58 C55 C56 C54 -21(3) 3_556 . . 3_556 ?
C56 C55 C56 C55 0.0(14) 3_556 . . 3_556 ?
C57 C55 C56 C55 -130(5) 3_556 . . 3_556 ?
C54 C55 C56 C55 19.3(14) . . . 3_556 ?
C58 C55 C56 C55 -152(3) 3_556 . . 3_556 ?
C54 C55 C56 C55 -130(5) 3_556 . . 3_556 ?
C56 C55 C56 C57 -19.3(15) 3_556 . . . ?
C57 C55 C56 C57 -149(4) 3_556 . . . ?
C54 C55 C56 C57 0.0 . . . . ?
C55 C55 C56 C57 -19.3(14) 3_556 . . . ?
C58 C55 C56 C57 -170.9(19) 3_556 . . . ?
C54 C55 C56 C57 -149(4) 3_556 . . . ?
C56 C55 C56 N5 152(2) 3_556 . . 3_556 ?
C57 C55 C56 N5 21(4) 3_556 . . 3_556 ?
C54 C55 C56 N5 170.9(8) . . . 3_556 ?
C55 C55 C56 N5 152(2) 3_556 . . 3_556 ?
C58 C55 C56 N5 0.0(12) 3_556 . . 3_556 ?
C54 C55 C56 N5 21(4) 3_556 . . 3_556 ?
C57 C55 C56 C56 -130(6) 3_556 . . 3_556 ?
C54 C55 C56 C56 19.3(15) . . . 3_556 ?
C55 C55 C56 C56 0.0(14) 3_556 . . 3_556 ?
C58 C55 C56 C56 -152(3) 3_556 . . 3_556 ?
C54 C55 C56 C56 -130(5) 3_556 . . 3_556 ?
C54 C56 C57 C55 -132(4) 3_556 . . 3_556 ?
C55 C56 C57 C55 27.0(18) . . . 3_556 ?
N5 C56 C57 C55 -132(3) 3_556 . . 3_556 ?
C56 C56 C57 C55 18.3(15) 3_556 . . 3_556 ?
C54 C56 C57 C58 -159(3) 3_556 . . . ?
C55 C56 C57 C58 -27.0(18) 3_556 . . . ?
C55 C56 C57 C58 0.0 . . . . ?
N5 C56 C57 C58 -158.8(17) 3_556 . . . ?
C56 C56 C57 C58 -8.7(8) 3_556 . . . ?
C55 C56 C57 C54 132(4) 3_556 . . 3_556 ?
C55 C56 C57 C54 159(3) . . . 3_556 ?
N5 C56 C57 C54 0.0(15) 3_556 . . 3_556 ?
C56 C56 C57 C54 150(3) 3_556 . . 3_556 ?
C55 C57 C58 N5 -15.3(12) 3_556 . . . ?
C56 C57 C58 N5 0.0 . . . . ?
C54 C57 C58 N5 -15(2) 3_556 . . . ?
C56 C57 C58 C55 15.3(12) . . . 3_556 ?
C54 C57 C58 C55 0.0(11) 3_556 . . 3_556 ?
C54 N5 C58 C57 0.0 . . . . ?
C56 N5 C58 C57 9.1(8) 3_556 . . . ?
C54 N5 C58 C55 -9.1(7) . . . 3_556 ?
C56 N5 C58 C55 0.0(7) 3_556 . . 3_556 ?
C63 N6 C59 C60 0(2) . . . . ?
N6 C59 C60 C61 0(2) . . . . ?
C59 C60 C61 C62 3(2) . . . . ?
C60 C61 C62 C63 -6(2) . . . . ?
C59 N6 C63 C62 -3(2) . . . . ?
C61 C62 C63 N6 6(2) . . . . ?
C68 N7 C64 C65 0.0 . . . . ?
N7 C64 C65 C66 0.0 . . . . ?
C64 C65 C66 C67 0.0 . . . . ?
C65 C66 C67 C68 0.0 . . . . ?
C66 C67 C68 N7 0.0 . . . . ?
C64 N7 C68 C67 0.0 . . . . ?
O6 C5 O5 Fe2 -23.6(12) . . . . ?
C6 C5 O5 Fe2 153.7(5) . . . . ?
O5 C5 O6 Fe1 -4.2(12) . . . . ?
C6 C5 O6 Fe1 178.5(5) . . . . ?
O8 C17 O7 Fe2 -15.4(12) . . . . ?
C18 C17 O7 Fe2 167.5(5) . . . . ?
O7 C17 O8 Fe3 -15.9(11) . . . . ?
C18 C17 O8 Fe3 161.1(5) . . . . ?
O16 C42 O15 Fe3 -0.6(12) . . . . ?
C43 C42 O15 Fe3 178.6(5) . . . . ?
O15 C42 O16 Fe1 -18.1(12) . . . . ?
C43 C42 O16 Fe1 162.6(5) . . . . ?
Fe1 O2 P1 O3 31.4(5) . . . . ?
Fe1 O2 P1 O4 -94.5(4) . . . . ?
Fe1 O2 P1 C1 146.8(4) . . . . ?
Fe2 O3 P1 O2 -51.0(5) . . . . ?
Fe2 O3 P1 O4 74.8(5) . . . . ?
Fe2 O3 P1 C1 -168.5(4) . . . . ?
Fe4 O4 P1 O2 48.2(6) . . . . ?
Fe4 O4 P1 O3 -78.2(6) . . . . ?
Fe4 O4 P1 C1 167.1(5) . . . . ?
C2 C1 P1 O2 -64.4(6) . . . . ?
C3 C1 P1 O2 175.2(5) . . . . ?
C4 C1 P1 O2 55.5(6) . . . . ?
C2 C1 P1 O3 55.8(6) . . . . ?
C3 C1 P1 O3 -64.6(6) . . . . ?
C4 C1 P1 O3 175.7(5) . . . . ?
C2 C1 P1 O4 174.7(5) . . . . ?
C3 C1 P1 O4 54.4(6) . . . . ?
C4 C1 P1 O4 -65.4(6) . . . . ?
Fe3 O10 P2 O9 -48.1(6) . . . . ?
Fe3 O10 P2 O11 76.3(6) . . . . ?
Fe3 O10 P2 C29 -164.0(6) . . . . ?
Fe2 O9 P2 O10 20.4(6) . . . . ?
Fe2 O9 P2 O11 -105.9(5) . . . . ?
Fe2 O9 P2 C29 135.5(5) . . . . ?
Fe4 O11 P2 O10 -95.6(6) . . . . ?
Fe4 O11 P2 O9 30.6(7) . . . . ?
Fe4 O11 P2 C29 147.2(6) . . . . ?
C30 C29 P2 O10 59.8(9) . . . . ?
C32 C29 P2 O10 -179.2(9) . . . . ?
C31 C29 P2 O10 -60.2(10) . . . . ?
C30 C29 P2 O9 -60.1(9) . . . . ?
C32 C29 P2 O9 60.8(10) . . . . ?
C31 C29 P2 O9 179.8(8) . . . . ?
C30 C29 P2 O11 -178.5(8) . . . . ?
C32 C29 P2 O11 -57.5(10) . . . . ?
C31 C29 P2 O11 61.5(9) . . . . ?
Fe1 O14 P3 O12 72.7(6) . . . . ?
Fe1 O14 P3 O13 -53.8(5) . . . . ?
Fe1 O14 P3 C38 -170.8(6) . . . . ?
Fe4 O12 P3 O14 -74.1(11) . . . . ?
Fe4 O12 P3 O13 51.8(12) . . . . ?
Fe4 O12 P3 C38 169.2(10) . . . . ?
Fe3 O13 P3 O14 39.6(6) . . . . ?
Fe3 O13 P3 O12 -86.4(6) . . . . ?
Fe3 O13 P3 C38 156.4(6) . . . . ?
C40 C38 P3 O14 53.0(9) . . . . ?
C39 C38 P3 O14 174.3(9) . . . . ?
C41 C38 P3 O14 -66.8(11) . . . . ?
C40 C38 P3 O12 172.5(8) . . . . ?
C39 C38 P3 O12 -66.2(10) . . . . ?
C41 C38 P3 O12 52.7(11) . . . . ?
C40 C38 P3 O13 -66.8(9) . . . . ?
C39 C38 P3 O13 54.5(11) . . . . ?
C41 C38 P3 O13 173.5(9) . . . . ?
Fe3 O1 Fe1 O14 44.7(3) . . . . ?
Fe2 O1 Fe1 O14 -143.6(3) . . . . ?
Fe3 O1 Fe1 O2 138.0(3) . . . . ?
Fe2 O1 Fe1 O2 -50.4(3) . . . . ?
Fe3 O1 Fe1 O16 -47.1(3) . . . . ?
Fe2 O1 Fe1 O16 124.6(3) . . . . ?
Fe3 O1 Fe1 O6 -133.5(3) . . . . ?
Fe2 O1 Fe1 O6 38.1(3) . . . . ?
Fe3 O1 Fe1 N1 -42(3) . . . . ?
Fe2 O1 Fe1 N1 130(3) . . . . ?
P3 O14 Fe1 O1 12.6(5) . . . . ?
P3 O14 Fe1 O2 -87.0(4) . . . . ?
P3 O14 Fe1 O16 107.4(4) . . . . ?
P3 O14 Fe1 O6 -176.1(9) . . . . ?
P3 O14 Fe1 N1 -171.8(5) . . . . ?
P1 O2 Fe1 O1 14.3(4) . . . . ?
P1 O2 Fe1 O14 110.4(4) . . . . ?
P1 O2 Fe1 O16 -145.7(8) . . . . ?
P1 O2 Fe1 O6 -81.4(4) . . . . ?
P1 O2 Fe1 N1 -165.7(4) . . . . ?
C42 O16 Fe1 O1 39.3(7) . . . . ?
C42 O16 Fe1 O14 -56.4(7) . . . . ?
C42 O16 Fe1 O2 -160.4(8) . . . . ?
C42 O16 Fe1 O6 135.1(7) . . . . ?
C42 O16 Fe1 N1 -140.2(7) . . . . ?
C5 O6 Fe1 O1 -3.7(7) . . . . ?
C5 O6 Fe1 O14 -175.0(10) . . . . ?
C5 O6 Fe1 O2 95.4(7) . . . . ?
C5 O6 Fe1 O16 -98.0(7) . . . . ?
C5 O6 Fe1 N1 -179.3(7) . . . . ?
Fe3 O1 Fe2 O9 -59.0(3) . . . . ?
Fe1 O1 Fe2 O9 129.2(3) . . . . ?
Fe3 O1 Fe2 O3 -149.3(3) . . . . ?
Fe1 O1 Fe2 O3 38.9(3) . . . . ?
Fe3 O1 Fe2 O7 32.6(3) . . . . ?
Fe1 O1 Fe2 O7 -139.2(3) . . . . ?
Fe3 O1 Fe2 O5 119.8(3) . . . . ?
Fe1 O1 Fe2 O5 -52.0(3) . . . . ?
Fe3 O1 Fe2 N2 82(2) . . . . ?
Fe1 O1 Fe2 N2 -90(2) . . . . ?
P2 O9 Fe2 O1 25.4(5) . . . . ?
P2 O9 Fe2 O3 123.8(4) . . . . ?
P2 O9 Fe2 O7 -71.0(5) . . . . ?
P2 O9 Fe2 O5 -147.6(12) . . . . ?
P2 O9 Fe2 N2 -151.0(5) . . . . ?
P1 O3 Fe2 O1 16.0(5) . . . . ?
P1 O3 Fe2 O9 -81.0(4) . . . . ?
P1 O3 Fe2 O7 -171.6(7) . . . . ?
P1 O3 Fe2 O5 108.6(4) . . . . ?
P1 O3 Fe2 N2 -168.4(5) . . . . ?
C17 O7 Fe2 O1 6.0(8) . . . . ?
C17 O7 Fe2 O9 103.3(8) . . . . ?
C17 O7 Fe2 O3 -166.4(8) . . . . ?
C17 O7 Fe2 O5 -86.1(8) . . . . ?
C17 O7 Fe2 N2 -169.6(8) . . . . ?
C5 O5 Fe2 O1 48.2(7) . . . . ?
C5 O5 Fe2 O9 -138.7(13) . . . . ?
C5 O5 Fe2 O3 -50.1(7) . . . . ?
C5 O5 Fe2 O7 144.4(7) . . . . ?
C5 O5 Fe2 N2 -135.2(7) . . . . ?
Fe1 O1 Fe3 O13 -53.0(3) . . . . ?
Fe2 O1 Fe3 O13 135.3(3) . . . . ?
Fe1 O1 Fe3 O10 -145.5(3) . . . . ?
Fe2 O1 Fe3 O10 42.8(3) . . . . ?
Fe1 O1 Fe3 O8 123.1(3) . . . . ?
Fe2 O1 Fe3 O8 -48.7(3) . . . . ?
Fe1 O1 Fe3 O15 37.6(3) . . . . ?
Fe2 O1 Fe3 O15 -134.1(3) . . . . ?
Fe1 O1 Fe3 N3 91(3) . . . . ?
Fe2 O1 Fe3 N3 -81(3) . . . . ?
P3 O13 Fe3 O1 7.7(5) . . . . ?
P3 O13 Fe3 O10 103.4(5) . . . . ?
P3 O13 Fe3 O8 -155.4(8) . . . . ?
P3 O13 Fe3 O15 -88.2(5) . . . . ?
P3 O13 Fe3 N3 -170.0(5) . . . . ?
P2 O10 Fe3 O1 15.8(5) . . . . ?
P2 O10 Fe3 O13 -82.4(5) . . . . ?
P2 O10 Fe3 O8 111.1(5) . . . . ?
P2 O10 Fe3 O15 -179.4(9) . . . . ?
P2 O10 Fe3 N3 -167.4(5) . . . . ?
C17 O8 Fe3 O1 44.6(6) . . . . ?
C17 O8 Fe3 O13 -152.3(9) . . . . ?
C17 O8 Fe3 O10 -51.0(6) . . . . ?
C17 O8 Fe3 O15 140.0(6) . . . . ?
C17 O8 Fe3 N3 -137.6(6) . . . . ?
C42 O15 Fe3 O1 -9.3(7) . . . . ?
C42 O15 Fe3 O13 88.8(7) . . . . ?
C42 O15 Fe3 O10 -174.0(11) . . . . ?
C42 O15 Fe3 O8 -104.0(7) . . . . ?
C42 O15 Fe3 N3 173.9(7) . . . . ?
P1 O4 Fe4 O11 65.9(6) . . . . ?
P1 O4 Fe4 O12 -38.3(6) . . . . ?
P1 O4 Fe4 Cl1 -157.9(5) . . . . ?
P2 O11 Fe4 O4 -23.9(7) . . . . ?
P2 O11 Fe4 O12 86.9(6) . . . . ?
P2 O11 Fe4 Cl1 -164.3(5) . . . . ?
P3 O12 Fe4 O4 66.0(11) . . . . ?
P3 O12 Fe4 O11 -53.4(11) . . . . ?
P3 O12 Fe4 Cl1 -165.5(10) . . . . ?
C15 C16 N1 C12 -3.5(16) . . . . ?
C15 C16 N1 Fe1 -178.5(10) . . . . ?
C13 C12 N1 C16 2.2(14) . . . . ?
C13 C12 N1 Fe1 177.3(8) . . . . ?
O1 Fe1 N1 C16 -137(3) . . . . ?
O14 Fe1 N1 C16 136.2(8) . . . . ?
O2 Fe1 N1 C16 43.4(8) . . . . ?
O16 Fe1 N1 C16 -131.5(8) . . . . ?
O6 Fe1 N1 C16 -44.6(8) . . . . ?
O1 Fe1 N1 C12 48(3) . . . . ?
O14 Fe1 N1 C12 -38.7(6) . . . . ?
O2 Fe1 N1 C12 -131.5(6) . . . . ?
O16 Fe1 N1 C12 53.6(6) . . . . ?
O6 Fe1 N1 C12 140.4(6) . . . . ?
C27 C28 N2 C24 0.2(17) . . . . ?
C27 C28 N2 Fe2 178.5(11) . . . . ?
C25 C24 N2 C28 -0.8(14) . . . . ?
C25 C24 N2 Fe2 -179.0(8) . . . . ?
O1 Fe2 N2 C28 -176(2) . . . . ?
O9 Fe2 N2 C28 -34.5(8) . . . . ?
O3 Fe2 N2 C28 55.0(8) . . . . ?
O7 Fe2 N2 C28 -125.8(8) . . . . ?
O5 Fe2 N2 C28 146.1(8) . . . . ?
O1 Fe2 N2 C24 2(3) . . . . ?
O9 Fe2 N2 C24 143.8(6) . . . . ?
O3 Fe2 N2 C24 -126.7(6) . . . . ?
O7 Fe2 N2 C24 52.4(6) . . . . ?
O5 Fe2 N2 C24 -35.6(6) . . . . ?
C34 C33 N3 C37 0.9(12) . . . . ?
C34 C33 N3 Fe3 -177.4(6) . . . . ?
C36 C37 N3 C33 -0.3(13) . . . . ?
C36 C37 N3 Fe3 178.0(7) . . . . ?
O1 Fe3 N3 C33 -12(4) . . . . ?
O13 Fe3 N3 C33 131.5(6) . . . . ?
O10 Fe3 N3 C33 -136.4(6) . . . . ?
O8 Fe3 N3 C33 -45.0(6) . . . . ?
O15 Fe3 N3 C33 41.1(6) . . . . ?
O1 Fe3 N3 C37 169(3) . . . . ?
O13 Fe3 N3 C37 -46.7(6) . . . . ?
O10 Fe3 N3 C37 45.3(6) . . . . ?
O8 Fe3 N3 C37 136.7(6) . . . . ?
O15 Fe3 N3 C37 -137.2(6) . . . . ?
